data_4318201
loop_
_publ_author_name
'Mohammed Fettouhi'
'Bassam El Ali'
'Abdel Moneim El-Ghanam'
'St\'ephane Golhen'
'Lahc\`ene Ouahab'
'Nathalie Daro'
'Jean-Pascal Sutter'

_publ_contact_author_address
;
LCSIM - UMR 6511 CNRS Universite de Rennes 1
Batiment 10B
Avenue du General Leclerc
35042 Rennes cedex
France
;
_publ_contact_author_email Ouahab@univ-rennes1.fr
_publ_contact_author_name 'Dr OUAHAB Lahcene'
_publ_section_title
;
 Temperature Dependence of the Crystal Lattice Organization of
 Coordination Compounds Involving Nitronyl Nitroxide Radicals: A Magnetic
 and Structural Investigation
;
_journal_name_full 'Inorganic Chemistry'
_journal_page_first 3705
_journal_page_last 3712
_journal_paper_doi 10.1021/ic020021p
_journal_volume 41
_journal_year 2002
_chemical_formula_sum 'C48 H64 Cd N18 O8'
_chemical_formula_weight 1133.57
_chemical_name_systematic
;
  ?
;
_space_group_IT_number 2
_symmetry_cell_setting triclinic
_symmetry_space_group_name_Hall '-P 1'
_symmetry_space_group_name_H-M 'P -1'
_atom_sites_solution_hydrogens geom
_atom_sites_solution_primary direct
_atom_sites_solution_secondary difmap
_audit_creation_method SHELXL-97
_cell_angle_alpha 90.824(2)
_cell_angle_beta 101.843(2)
_cell_angle_gamma 94.503(2)
_cell_formula_units_Z 1
_cell_length_a 7.1420(3)
_cell_length_b 13.4923(6)
_cell_length_c 14.1634(7)
_cell_measurement_temperature 90(2)
_cell_volume 1330.99(11)
_computing_structure_refinement 'SHELXL-97 (Sheldrick, 1997)'
_computing_structure_solution 'SHELXS-97 (Sheldrick, 1990)'
_diffrn_ambient_temperature 90(2)
_diffrn_measured_fraction_theta_full 0.938
_diffrn_measured_fraction_theta_max 0.938
_diffrn_radiation_monochromator graphite
_diffrn_radiation_source 'fine-focus sealed tube'
_diffrn_radiation_type MoK\a
_diffrn_radiation_wavelength 0.71073
_diffrn_reflns_av_R_equivalents 0.1041
_diffrn_reflns_av_sigmaI/netI 0.1651
_diffrn_reflns_limit_h_max 9
_diffrn_reflns_limit_h_min -9
_diffrn_reflns_limit_k_max 18
_diffrn_reflns_limit_k_min -18
_diffrn_reflns_limit_l_max 19
_diffrn_reflns_limit_l_min -19
_diffrn_reflns_number 12338
_diffrn_reflns_theta_full 29.11
_diffrn_reflns_theta_max 29.11
_diffrn_reflns_theta_min 1.47
_exptl_absorpt_coefficient_mu 0.480
_exptl_crystal_density_diffrn 1.414
_exptl_crystal_density_method 'not measured'
_exptl_crystal_F_000 590
_refine_diff_density_max 0.621
_refine_diff_density_min -1.306
_refine_diff_density_rms 0.143
_refine_ls_extinction_method none
_refine_ls_goodness_of_fit_ref 0.955
_refine_ls_hydrogen_treatment mixed
_refine_ls_matrix_type full
_refine_ls_number_parameters 340
_refine_ls_number_reflns 6720
_refine_ls_number_restraints 0
_refine_ls_restrained_S_all 0.955
_refine_ls_R_factor_all 0.1164
_refine_ls_R_factor_gt 0.0522
_refine_ls_shift/su_max 0.000
_refine_ls_shift/su_mean 0.000
_refine_ls_structure_factor_coef Fsqd
_refine_ls_weighting_details 'calc w=1/[\s^2^(Fo^2^)+(0.0537P)^2^+0.0000P] where P=(Fo^2^+2Fc^2^)/3'
_refine_ls_weighting_scheme calc
_refine_ls_wR_factor_gt 0.1038
_refine_ls_wR_factor_ref 0.1391
_reflns_number_gt 4132
_reflns_number_total 6720
_reflns_threshold_expression >2sigma(I)
_cod_data_source_file ic020021p_4.cif
_cod_data_source_block B-90K
_cod_original_cell_volume 1330.99(10)
_cod_database_code 4318201

loop_
_symmetry_equiv_pos_as_xyz
'x, y, z'
'-x, -y, -z'

loop_
_atom_site_label
_atom_site_type_symbol
_atom_site_fract_x
_atom_site_fract_y
_atom_site_fract_z
_atom_site_U_iso_or_equiv
_atom_site_adp_type
_atom_site_occupancy
_atom_site_symmetry_multiplicity
_atom_site_calc_flag
_atom_site_refinement_flags
_atom_site_disorder_assembly
_atom_site_disorder_group
Cd Cd 0.0000 0.0000 0.0000 0.01712(13) Uani 1 2 d S . .
N1 N -0.1177(5) -0.1664(2) 0.0237(2) 0.0184(7) Uani 1 1 d . . .
N4 N -0.0531(5) 0.0609(2) 0.1516(2) 0.0168(7) Uani 1 1 d . . .
O4 O -0.4550(4) 0.1905(2) 0.38475(18) 0.0219(6) Uani 1 1 d . . .
N6 N -0.2970(4) 0.1762(2) 0.4480(2) 0.0164(7) Uani 1 1 d . . .
O3 O 0.1709(4) 0.1124(2) 0.52643(19) 0.0246(7) Uani 1 1 d . . .
N5 N 0.0041(4) 0.1462(2) 0.5144(2) 0.0178(7) Uani 1 1 d . . .
C17 C 0.0955(5) 0.0992(3) 0.2232(3) 0.0160(8) Uani 1 1 d . . .
H17 H 0.2200 0.1071 0.2089 0.019 Uiso 1 1 calc R . .
C14 C -0.2617(5) 0.0783(3) 0.2604(2) 0.0161(8) Uani 1 1 d . . .
H14 H -0.3879 0.0707 0.2725 0.019 Uiso 1 1 calc R . .
C15 C -0.1064(5) 0.1162(3) 0.3339(3) 0.0164(8) Uani 1 1 d . . .
C18 C -0.1339(5) 0.1442(3) 0.4295(3) 0.0151(8) Uani 1 1 d . . .
C16 C 0.0763(5) 0.1269(3) 0.3140(3) 0.0181(8) Uani 1 1 d . . .
H16 H 0.1840 0.1525 0.3615 0.022 Uiso 1 1 calc R . .
N3 N -0.4659(4) -0.4770(2) 0.1323(2) 0.0175(7) Uani 1 1 d . . .
N2 N -0.1585(4) -0.4948(2) 0.1981(2) 0.0176(7) Uani 1 1 d . . .
C1 C -0.2937(5) -0.1822(3) 0.0423(3) 0.0170(8) Uani 1 1 d . . .
H1 H -0.3786 -0.1309 0.0315 0.020 Uiso 1 1 calc R . .
C19 C -0.0585(5) 0.2005(3) 0.5936(3) 0.0161(8) Uani 1 1 d . . .
C20 C -0.2804(5) 0.1859(3) 0.5568(3) 0.0157(8) Uani 1 1 d . . .
C4 C -0.0471(5) -0.3324(3) 0.0734(3) 0.0177(8) Uani 1 1 d . . .
H4 H 0.0403 -0.3826 0.0832 0.021 Uiso 1 1 calc R . .
C5 C 0.0010(6) -0.2414(3) 0.0378(3) 0.0181(8) Uani 1 1 d . . .
H5 H 0.1241 -0.2304 0.0223 0.022 Uiso 1 1 calc R . .
C2 C -0.3541(5) -0.2712(3) 0.0766(3) 0.0168(8) Uani 1 1 d . . .
H2 H -0.4803 -0.2814 0.0884 0.020 Uiso 1 1 calc R . .
O1 O -0.6209(4) -0.44764(19) 0.07703(19) 0.0215(6) Uani 1 1 d . . .
O2 O 0.0249(4) -0.47883(19) 0.22595(19) 0.0225(6) Uani 1 1 d . . .
N8 N -0.3524(5) 0.0898(2) -0.1336(2) 0.0192(7) Uani 1 1 d . . .
C6 C -0.2832(5) -0.4384(3) 0.1389(3) 0.0170(8) Uani 1 1 d . . .
N7 N -0.3106(5) 0.0296(2) -0.0727(2) 0.0216(8) Uani 1 1 d . . .
C11 C -0.5043(6) -0.4956(3) 0.2976(3) 0.0232(9) Uani 1 1 d . . .
H11A H -0.3993 -0.4438 0.3190 0.035 Uiso 1 1 calc R . .
H11B H -0.5105 -0.5416 0.3500 0.035 Uiso 1 1 calc R . .
H11C H -0.6259 -0.4648 0.2802 0.035 Uiso 1 1 calc R . .
C10 C -0.2401(6) -0.6690(3) 0.1535(3) 0.0231(9) Uani 1 1 d . . .
H10A H -0.2988 -0.6506 0.0880 0.035 Uiso 1 1 calc R . .
H10B H -0.3051 -0.7314 0.1692 0.035 Uiso 1 1 calc R . .
H10C H -0.1038 -0.6776 0.1572 0.035 Uiso 1 1 calc R . .
C12 C -0.6295(6) -0.6330(3) 0.1747(3) 0.0217(9) Uani 1 1 d . . .
H12A H -0.6043 -0.6684 0.1183 0.033 Uiso 1 1 calc R . .
H12B H -0.7516 -0.6027 0.1569 0.033 Uiso 1 1 calc R . .
H12C H -0.6366 -0.6800 0.2262 0.033 Uiso 1 1 calc R . .
C23 C -0.3635(6) 0.0877(3) 0.5853(3) 0.0204(9) Uani 1 1 d . . .
H23A H -0.2880 0.0345 0.5697 0.031 Uiso 1 1 calc R . .
H23B H -0.4967 0.0751 0.5501 0.031 Uiso 1 1 calc R . .
H23C H -0.3601 0.0895 0.6549 0.031 Uiso 1 1 calc R . .
C8 C -0.4687(5) -0.5525(3) 0.2098(3) 0.0166(8) Uani 1 1 d . . .
C7 C -0.2597(6) -0.5865(3) 0.2256(3) 0.0184(8) Uani 1 1 d . . .
C3 C -0.2279(5) -0.3476(3) 0.0944(3) 0.0164(8) Uani 1 1 d . . .
C21 C 0.0237(6) 0.1558(3) 0.6921(3) 0.0218(9) Uani 1 1 d . . .
H21A H -0.0293 0.0867 0.6928 0.033 Uiso 1 1 calc R . .
H21B H -0.0116 0.1945 0.7440 0.033 Uiso 1 1 calc R . .
H21C H 0.1638 0.1580 0.7019 0.033 Uiso 1 1 calc R . .
C24 C -0.3928(6) 0.2717(3) 0.5788(3) 0.0231(9) Uani 1 1 d . . .
H24A H -0.3344 0.3341 0.5591 0.035 Uiso 1 1 calc R . .
H24B H -0.3904 0.2755 0.6482 0.035 Uiso 1 1 calc R . .
H24C H -0.5260 0.2606 0.5431 0.035 Uiso 1 1 calc R . .
C9 C -0.1663(6) -0.6128(3) 0.3289(3) 0.0237(9) Uani 1 1 d . . .
H9A H -0.1789 -0.5591 0.3739 0.036 Uiso 1 1 calc R . .
H9B H -0.0300 -0.6214 0.3325 0.036 Uiso 1 1 calc R . .
H9C H -0.2304 -0.6749 0.3461 0.036 Uiso 1 1 calc R . .
C22 C 0.0246(6) 0.3080(3) 0.5935(3) 0.0227(9) Uani 1 1 d . . .
H22A H -0.0270 0.3370 0.5314 0.034 Uiso 1 1 calc R . .
H22B H 0.1648 0.3100 0.6033 0.034 Uiso 1 1 calc R . .
H22C H -0.0104 0.3463 0.6457 0.034 Uiso 1 1 calc R . .
C13 C -0.2295(6) 0.0526(3) 0.1712(3) 0.0175(8) Uani 1 1 d . . .
H13 H -0.3352 0.0282 0.1220 0.021 Uiso 1 1 calc R . .
N9 N -0.3992(5) 0.1493(3) -0.1922(2) 0.0288(9) Uani 1 1 d . . .

loop_
_atom_site_aniso_label
_atom_site_aniso_U_11
_atom_site_aniso_U_22
_atom_site_aniso_U_33
_atom_site_aniso_U_23
_atom_site_aniso_U_13
_atom_site_aniso_U_12
Cd 0.0173(2) 0.0172(2) 0.0172(2) -0.00004(16) 0.00503(17) -0.00037(16)
N1 0.0181(17) 0.0168(16) 0.0211(17) -0.0018(13) 0.0070(14) -0.0020(13)
N4 0.0187(17) 0.0175(16) 0.0154(16) 0.0007(13) 0.0070(13) 0.0005(13)
O4 0.0136(14) 0.0321(16) 0.0187(14) -0.0017(12) -0.0009(11) 0.0047(12)
N6 0.0138(16) 0.0189(16) 0.0174(16) -0.0006(13) 0.0055(13) 0.0005(13)
O3 0.0153(15) 0.0375(17) 0.0217(15) -0.0028(12) 0.0047(12) 0.0061(12)
N5 0.0147(17) 0.0232(17) 0.0163(16) -0.0030(13) 0.0047(13) 0.0033(13)
C17 0.0136(19) 0.0134(18) 0.0209(19) -0.0009(15) 0.0045(16) -0.0024(14)
C14 0.0136(19) 0.0182(19) 0.0161(18) -0.0002(15) 0.0029(15) -0.0007(15)
C15 0.018(2) 0.0159(18) 0.0157(18) 0.0014(14) 0.0036(16) 0.0053(15)
C18 0.0146(19) 0.0153(18) 0.0160(18) -0.0016(14) 0.0043(15) 0.0023(14)
C16 0.016(2) 0.0189(19) 0.0186(19) -0.0003(15) 0.0038(16) -0.0007(15)
N3 0.0146(17) 0.0161(16) 0.0216(17) 0.0000(13) 0.0047(14) -0.0014(13)
N2 0.0170(17) 0.0177(16) 0.0188(16) -0.0008(13) 0.0058(14) 0.0012(13)
C1 0.017(2) 0.0157(18) 0.0196(19) -0.0014(15) 0.0070(16) 0.0016(15)
C19 0.017(2) 0.0162(19) 0.0151(18) -0.0058(15) 0.0049(15) 0.0007(15)
C20 0.019(2) 0.0169(19) 0.0125(17) -0.0025(14) 0.0053(15) 0.0035(15)
C4 0.0151(19) 0.021(2) 0.0181(19) -0.0029(15) 0.0058(16) 0.0004(15)
C5 0.016(2) 0.021(2) 0.0170(19) -0.0003(15) 0.0038(16) 0.0016(15)
C2 0.0150(19) 0.0162(19) 0.0190(19) -0.0017(15) 0.0057(16) -0.0049(15)
O1 0.0146(14) 0.0215(14) 0.0274(15) 0.0057(12) 0.0016(12) 0.0013(11)
O2 0.0128(14) 0.0266(15) 0.0281(15) 0.0030(12) 0.0051(12) -0.0004(11)
N8 0.0193(18) 0.0237(18) 0.0157(16) -0.0071(14) 0.0072(14) 0.0007(14)
C6 0.018(2) 0.0150(19) 0.0195(19) -0.0001(15) 0.0064(16) 0.0010(15)
N7 0.0163(18) 0.0282(19) 0.0191(17) 0.0031(15) 0.0022(14) -0.0027(14)
C11 0.021(2) 0.021(2) 0.027(2) -0.0046(17) 0.0074(18) -0.0058(16)
C10 0.027(2) 0.016(2) 0.027(2) 0.0000(16) 0.0098(18) 0.0016(16)
C12 0.024(2) 0.019(2) 0.022(2) 0.0007(16) 0.0057(17) -0.0047(16)
C23 0.018(2) 0.021(2) 0.023(2) -0.0042(16) 0.0073(17) -0.0033(16)
C8 0.019(2) 0.0167(19) 0.0149(18) 0.0017(14) 0.0057(16) 0.0014(15)
C7 0.021(2) 0.0123(18) 0.023(2) 0.0049(15) 0.0073(17) 0.0003(15)
C3 0.0162(19) 0.0155(18) 0.0176(18) -0.0015(15) 0.0044(16) -0.0005(15)
C21 0.023(2) 0.025(2) 0.0176(19) 0.0005(16) 0.0036(17) 0.0015(17)
C24 0.022(2) 0.024(2) 0.024(2) -0.0047(17) 0.0058(18) 0.0051(17)
C9 0.028(2) 0.019(2) 0.024(2) 0.0046(17) 0.0043(18) 0.0031(17)
C22 0.027(2) 0.020(2) 0.021(2) -0.0046(16) 0.0094(18) -0.0066(17)
C13 0.018(2) 0.0145(19) 0.0184(19) 0.0009(15) 0.0017(16) -0.0024(15)
N9 0.038(2) 0.031(2) 0.0213(18) 0.0040(16) 0.0122(16) 0.0110(17)

loop_
_atom_type_symbol
_atom_type_description
_atom_type_scat_dispersion_real
_atom_type_scat_dispersion_imag
_atom_type_scat_source
C C 0.0033 0.0016 'International Tables Vol C Tables 4.2.6.8 and 6.1.1.4'
H H 0.0000 0.0000 'International Tables Vol C Tables 4.2.6.8 and 6.1.1.4'
N N 0.0061 0.0033 'International Tables Vol C Tables 4.2.6.8 and 6.1.1.4'
O O 0.0106 0.0060 'International Tables Vol C Tables 4.2.6.8 and 6.1.1.4'
Cd Cd -0.8075 1.2024 'International Tables Vol C Tables 4.2.6.8 and 6.1.1.4'

loop_
_geom_angle_atom_site_label_1
_geom_angle_atom_site_label_2
_geom_angle_atom_site_label_3
_geom_angle
_geom_angle_site_symmetry_1
_geom_angle_site_symmetry_3
_geom_angle_publ_flag
N7 Cd N7 180.0 2 . ?
N7 Cd N1 87.94(11) 2 2 ?
N7 Cd N1 92.06(11) . 2 ?
N7 Cd N1 92.06(11) 2 . ?
N7 Cd N1 87.94(11) . . ?
N1 Cd N1 180.0(2) 2 . ?
N7 Cd N4 89.91(11) 2 2 ?
N7 Cd N4 90.09(11) . 2 ?
N1 Cd N4 93.58(11) 2 2 ?
N1 Cd N4 86.42(11) . 2 ?
N7 Cd N4 90.09(11) 2 . ?
N7 Cd N4 89.91(11) . . ?
N1 Cd N4 86.42(11) 2 . ?
N1 Cd N4 93.58(11) . . ?
N4 Cd N4 180.0(2) 2 . ?
C1 N1 C5 118.6(3) . . ?
C1 N1 Cd 118.6(2) . . ?
C5 N1 Cd 121.5(3) . . ?
C13 N4 C17 117.6(3) . . ?
C13 N4 Cd 120.5(2) . . ?
C17 N4 Cd 121.7(3) . . ?
O4 N6 C18 127.1(3) . . ?
O4 N6 C20 123.3(3) . . ?
C18 N6 C20 109.4(3) . . ?
O3 N5 C18 127.1(3) . . ?
O3 N5 C19 121.8(3) . . ?
C18 N5 C19 111.0(3) . . ?
N4 C17 C16 124.3(4) . . ?
C13 C14 C15 119.7(4) . . ?
C16 C15 C14 118.9(4) . . ?
C16 C15 C18 119.5(3) . . ?
C14 C15 C18 121.6(4) . . ?
N6 C18 N5 109.5(3) . . ?
N6 C18 C15 124.6(3) . . ?
N5 C18 C15 125.8(3) . . ?
C17 C16 C15 117.4(3) . . ?
O1 N3 C6 127.2(3) . . ?
O1 N3 C8 123.8(3) . . ?
C6 N3 C8 108.6(3) . . ?
O2 N2 C6 128.4(3) . . ?
O2 N2 C7 120.2(3) . . ?
C6 N2 C7 111.3(3) . . ?
N1 C1 C2 121.4(3) . . ?
N5 C19 C22 106.7(3) . . ?
N5 C19 C21 110.1(3) . . ?
C22 C19 C21 108.9(3) . . ?
N5 C19 C20 99.6(3) . . ?
C22 C19 C20 114.0(3) . . ?
C21 C19 C20 116.7(3) . . ?
C23 C20 C24 112.0(3) . . ?
C23 C20 N6 105.3(3) . . ?
C24 C20 N6 108.9(3) . . ?
C23 C20 C19 112.0(3) . . ?
C24 C20 C19 115.9(3) . . ?
N6 C20 C19 101.6(3) . . ?
C5 C4 C3 117.3(4) . . ?
N1 C5 C4 123.8(4) . . ?
C1 C2 C3 119.8(4) . . ?
N9 N8 N7 177.7(4) . . ?
N3 C6 N2 110.1(3) . . ?
N3 C6 C3 124.8(3) . . ?
N2 C6 C3 125.0(3) . . ?
N8 N7 Cd 124.8(3) . . ?
N3 C8 C12 109.3(3) . . ?
N3 C8 C11 106.0(3) . . ?
C12 C8 C11 110.8(3) . . ?
N3 C8 C7 101.6(3) . . ?
C12 C8 C7 115.8(3) . . ?
C11 C8 C7 112.5(3) . . ?
N2 C7 C10 106.7(3) . . ?
N2 C7 C9 109.6(3) . . ?
C10 C7 C9 110.5(3) . . ?
N2 C7 C8 99.6(3) . . ?
C10 C7 C8 112.7(3) . . ?
C9 C7 C8 116.7(3) . . ?
C4 C3 C2 119.1(3) . . ?
C4 C3 C6 120.4(3) . . ?
C2 C3 C6 120.4(4) . . ?
N4 C13 C14 121.9(3) . . ?

loop_
_geom_bond_atom_site_label_1
_geom_bond_atom_site_label_2
_geom_bond_distance
_geom_bond_site_symmetry_2
_geom_bond_publ_flag
Cd N7 2.314(3) 2 ?
Cd N7 2.314(3) . ?
Cd N1 2.387(3) 2 ?
Cd N1 2.387(3) . ?
Cd N4 2.401(3) 2 ?
Cd N4 2.401(3) . ?
N1 C1 1.338(5) . ?
N1 C5 1.362(5) . ?
N4 C13 1.341(5) . ?
N4 C17 1.370(4) . ?
O4 N6 1.318(4) . ?
N6 C18 1.346(5) . ?
N6 C20 1.525(5) . ?
O3 N5 1.288(4) . ?
N5 C18 1.388(4) . ?
N5 C19 1.493(5) . ?
C17 C16 1.372(5) . ?
C14 C13 1.373(5) . ?
C14 C15 1.414(5) . ?
C15 C16 1.387(6) . ?
C15 C18 1.456(5) . ?
N3 O1 1.311(4) . ?
N3 C6 1.351(5) . ?
N3 C8 1.510(5) . ?
N2 O2 1.288(4) . ?
N2 C6 1.376(5) . ?
N2 C7 1.481(5) . ?
C1 C2 1.374(5) . ?
C19 C22 1.523(5) . ?
C19 C21 1.549(5) . ?
C19 C20 1.559(5) . ?
C20 C23 1.503(5) . ?
C20 C24 1.523(5) . ?
C4 C5 1.380(5) . ?
C4 C3 1.384(5) . ?
C2 C3 1.413(5) . ?
N8 N9 1.181(4) . ?
N8 N7 1.202(4) . ?
C6 C3 1.450(5) . ?
C11 C8 1.528(5) . ?
C10 C7 1.533(5) . ?
C12 C8 1.517(5) . ?
C8 C7 1.569(5) . ?
C7 C9 1.537(5) . ?
